data_2225083
loop_
_publ_author_name
'Li, De-Liang'
'Wu, Yang'
'Wang, Qiang'
'He, Gu'
'Yu, Luo-Ting'

_publ_section_title
;
 <i>N</i>^4^-(3-Bromophenyl)quinazoline-4,6-diamine
;
_journal_coeditor_code PB2020
_journal_issue 2
_journal_name_full 'Acta Crystallographica Section E'
_journal_page_first o447
_journal_paper_doi 10.1107/S1600536810002631
_journal_volume 66
_journal_year 2010
_chemical_formula_iupac 'C14 H11 Br N4'
_chemical_formula_moiety 'C14 H11 Br N4'
_chemical_formula_sum 'C14 H11 Br N4'
_chemical_formula_weight 315.18
_chemical_name_systematic
;
<i>N</i>^4^-(3-Bromophenyl)quinazoline-4,6-diamine
;
_space_group_IT_number 2
_symmetry_cell_setting triclinic
_symmetry_space_group_name_Hall '-P 1'
_symmetry_space_group_name_H-M 'P -1'
_atom_sites_solution_hydrogens mixed
_atom_sites_solution_primary direct
_atom_sites_solution_secondary difmap
_cell_angle_alpha 110.24(3)
_cell_angle_beta 96.79(3)
_cell_angle_gamma 96.75(3)
_cell_formula_units_Z 4
_cell_length_a 7.5579(15)
_cell_length_b 11.743(2)
_cell_length_c 15.554(3)
_cell_measurement_reflns_used 3726
_cell_measurement_temperature 113(2)
_cell_measurement_theta_max 27.9
_cell_measurement_theta_min 1.90
_cell_volume 1267.4(5)
_computing_cell_refinement 'CrystalClear (Rigaku/MSC, 2005)'
_computing_data_collection 'CrystalClear (Rigaku/MSC, 2005)'
_computing_data_reduction 'CrystalClear (Rigaku/MSC, 2005)'
_computing_molecular_graphics 'ORTEPIII (Burnett & Johnson, 1996)'
_computing_publication_material 'PLATON (Spek, 2009)'
_computing_structure_refinement 'SHELXL97 (Sheldrick, 2008)'
_computing_structure_solution 'SHELXS97 (Sheldrick, 2008)'
_diffrn_ambient_temperature 113(2)
_diffrn_detector_area_resol_mean 7.31
_diffrn_measured_fraction_theta_full 0.987
_diffrn_measured_fraction_theta_max 0.987
_diffrn_measurement_device_type 'Rigaku Saturn CCD area-detector'
_diffrn_measurement_method '\w and \f scans'
_diffrn_radiation_monochromator confocal
_diffrn_radiation_source 'rotating anode'
_diffrn_radiation_type MoK\a
_diffrn_radiation_wavelength 0.71073
_diffrn_reflns_av_R_equivalents 0.0339
_diffrn_reflns_av_sigmaI/netI 0.0803
_diffrn_reflns_limit_h_max 9
_diffrn_reflns_limit_h_min -9
_diffrn_reflns_limit_k_max 15
_diffrn_reflns_limit_k_min -9
_diffrn_reflns_limit_l_max 20
_diffrn_reflns_limit_l_min -20
_diffrn_reflns_number 10616
_diffrn_reflns_theta_full 27.86
_diffrn_reflns_theta_max 27.89
_diffrn_reflns_theta_min 1.88
_exptl_absorpt_coefficient_mu 3.234
_exptl_absorpt_correction_T_max 0.5234
_exptl_absorpt_correction_T_min 0.3889
_exptl_absorpt_correction_type multi-scan
_exptl_absorpt_process_details
;
[SADABS (Sheldrick, 1996) using a modified Dwiggins (1975) procedure]
;
_exptl_crystal_colour colourless
_exptl_crystal_density_diffrn 1.652
_exptl_crystal_density_method 'not measured'
_exptl_crystal_description block
_exptl_crystal_F_000 632
_exptl_crystal_size_max 0.36
_exptl_crystal_size_mid 0.26
_exptl_crystal_size_min 0.23
_refine_diff_density_max 1.419
_refine_diff_density_min -1.542
_refine_ls_extinction_coef 0.0265(14)
_refine_ls_extinction_expression Fc^*^=kFc[1+0.001xFc^2^\l^3^/sin(2\q)]^-1/4^
_refine_ls_extinction_method 'SHELXL97 (Sheldrick, 2008)'
_refine_ls_goodness_of_fit_ref 1.018
_refine_ls_hydrogen_treatment mixed
_refine_ls_matrix_type full
_refine_ls_number_parameters 360
_refine_ls_number_reflns 5931
_refine_ls_number_restraints 0
_refine_ls_restrained_S_all 1.018
_refine_ls_R_factor_all 0.0708
_refine_ls_R_factor_gt 0.0433
_refine_ls_shift/su_max 0.001
_refine_ls_shift/su_mean 0.000
_refine_ls_structure_factor_coef Fsqd
_refine_ls_weighting_details 'calc w=1/[\s^2^(Fo^2^)+(0.0520P)^2^+0.0000P] where P=(Fo^2^+2Fc^2^)/3'
_refine_ls_weighting_scheme calc
_refine_ls_wR_factor_gt 0.0992
_refine_ls_wR_factor_ref 0.1102
_reflns_number_gt 3735
_reflns_number_total 5931
_reflns_threshold_expression >2sigma(I)
_cod_data_source_file pb2020.cif
_cod_data_source_block I
_cod_original_cell_volume 1267.4(4)
_cod_database_code 2225083
_cod_database_fobs_code 2225083

loop_
_symmetry_equiv_pos_as_xyz
'x, y, z'
'-x, -y, -z '

loop_
_atom_site_type_symbol
_atom_site_label
_atom_site_fract_x
_atom_site_fract_y
_atom_site_fract_z
_atom_site_U_iso_or_equiv
_atom_site_adp_type
_atom_site_calc_flag
_atom_site_refinement_flags
_atom_site_occupancy
_atom_site_disorder_assembly
_atom_site_disorder_group
Br Br1 0.32081(4) 0.54984(3) 0.19450(3) 0.02528(13) Uani d . 1 . .
N N1 0.7074(3) 0.7482(2) 0.01210(19) 0.0175(6) Uani d . 1 . .
H H1N 0.622(5) 0.800(4) 0.026(3) 0.036(11) Uiso d . 1 . .
N N2 0.9911(3) 0.7443(2) -0.03199(19) 0.0176(6) Uani d . 1 . .
N N3 1.0997(3) 0.8702(2) -0.11423(19) 0.0175(6) Uani d . 1 . .
N N4 0.4365(3) 1.0316(2) -0.13941(19) 0.0184(6) Uani d . 1 . .
H H4A 0.3481 1.0082 -0.1139 0.022 Uiso calc R 1 . .
H H4B 0.4225 1.0832 -0.1684 0.022 Uiso calc R 1 . .
C C1 0.5318(4) 0.5673(3) 0.1418(2) 0.0179(7) Uani d . 1 . .
C C2 0.6659(4) 0.4991(3) 0.1522(2) 0.0204(7) Uani d . 1 . .
H H2 0.6528 0.4433 0.1839 0.024 Uiso calc R 1 . .
C C3 0.8198(4) 0.5164(3) 0.1143(2) 0.0198(7) Uani d . 1 . .
H H3 0.9136 0.4711 0.1204 0.024 Uiso calc R 1 . .
C C4 0.8412(4) 0.5974(3) 0.0679(2) 0.0180(7) Uani d . 1 . .
H H4 0.9484 0.6074 0.0431 0.022 Uiso calc R 1 . .
C C5 0.7044(4) 0.6642(3) 0.0580(2) 0.0164(7) Uani d . 1 . .
C C6 0.5474(4) 0.6477(3) 0.0953(2) 0.0167(7) Uani d . 1 . .
H H6 0.4524 0.6918 0.0885 0.020 Uiso calc R 1 . .
C C7 0.8344(4) 0.7850(3) -0.0327(2) 0.0158(7) Uani d . 1 . .
C C8 1.1141(4) 0.7914(3) -0.0728(2) 0.0182(7) Uani d . 1 . .
H H8 1.2267 0.7632 -0.0710 0.022 Uiso calc R 1 . .
C C9 0.9338(4) 0.9078(3) -0.1195(2) 0.0151(6) Uani d . 1 . .
C C10 0.7933(4) 0.8659(3) -0.0804(2) 0.0149(6) Uani d . 1 . .
C C11 0.6255(4) 0.9061(3) -0.0889(2) 0.0166(7) Uani d . 1 . .
H H11 0.5295 0.8771 -0.0633 0.020 Uiso calc R 1 . .
C C12 0.5995(4) 0.9869(3) -0.1338(2) 0.0154(7) Uani d . 1 . .
C C13 0.7425(4) 1.0290(3) -0.1721(2) 0.0196(7) Uani d . 1 . .
H H13 0.7256 1.0854 -0.2026 0.024 Uiso calc R 1 . .
C C14 0.9041(4) 0.9895(3) -0.1658(2) 0.0191(7) Uani d . 1 . .
H H14 0.9980 1.0175 -0.1929 0.023 Uiso calc R 1 . .
Br Br2 0.47743(6) 0.69252(4) 0.64544(4) 0.05308(17) Uani d . 1 . .
N N5 0.0018(4) 0.2805(3) 0.5104(2) 0.0236(7) Uani d . 1 . .
H H5N -0.105(6) 0.250(4) 0.497(3) 0.062(16) Uiso d . 1 . .
N N6 0.2839(4) 0.2212(3) 0.5094(2) 0.0225(6) Uani d . 1 . .
N N7 0.3236(3) 0.0159(3) 0.4224(2) 0.0220(6) Uani d . 1 . .
N N8 -0.4215(4) -0.1290(3) 0.3066(2) 0.0208(6) Uani d . 1 . .
H H8N1 -0.470(5) -0.207(4) 0.292(3) 0.031(11) Uiso d . 1 . .
H H8N2 -0.467(5) -0.080(4) 0.339(3) 0.029(12) Uiso d . 1 . .
C C15 0.2510(5) 0.5963(3) 0.6368(3) 0.0297(8) Uani d . 1 . .
C C16 0.1242(5) 0.6528(4) 0.6842(3) 0.0345(9) Uani d . 1 . .
H H16 0.1503 0.7376 0.7228 0.041 Uiso calc R 1 . .
C C17 -0.0417(5) 0.5833(4) 0.6743(3) 0.0353(9) Uani d . 1 . .
H H17 -0.1317 0.6202 0.7067 0.042 Uiso calc R 1 . .
C C18 -0.0788(5) 0.4601(3) 0.6177(3) 0.0294(8) Uani d . 1 . .
H H18 -0.1943 0.4132 0.6112 0.035 Uiso calc R 1 . .
C C19 0.0523(5) 0.4039(3) 0.5700(2) 0.0237(8) Uani d . 1 . .
C C20 0.2198(5) 0.4734(3) 0.5799(3) 0.0270(8) Uani d . 1 . .
H H20 0.3112 0.4375 0.5483 0.032 Uiso calc R 1 . .
C C21 0.1078(4) 0.1919(3) 0.4798(2) 0.0200(7) Uani d . 1 . .
C C22 0.3821(4) 0.1307(3) 0.4780(2) 0.0237(8) Uani d . 1 . .
H H22 0.5091 0.1530 0.4988 0.028 Uiso calc R 1 . .
C C23 0.1403(4) -0.0162(3) 0.3923(2) 0.0176(7) Uani d . 1 . .
C C24 0.0232(4) 0.0702(3) 0.4192(2) 0.0179(7) Uani d . 1 . .
C C25 -0.1655(4) 0.0310(3) 0.3887(2) 0.0209(7) Uani d . 1 . .
H H25 -0.2446 0.0894 0.4047 0.025 Uiso calc R 1 . .
C C26 -0.2359(4) -0.0901(3) 0.3363(2) 0.0200(7) Uani d . 1 . .
C C27 -0.1169(4) -0.1752(3) 0.3086(2) 0.0208(7) Uani d . 1 . .
H H27 -0.1645 -0.2585 0.2707 0.025 Uiso calc R 1 . .
C C28 0.0670(4) -0.1386(3) 0.3358(2) 0.0209(7) Uani d . 1 . .
H H28 0.1452 -0.1968 0.3162 0.025 Uiso calc R 1 . .

loop_
_atom_site_aniso_label
_atom_site_aniso_U_11
_atom_site_aniso_U_22
_atom_site_aniso_U_33
_atom_site_aniso_U_12
_atom_site_aniso_U_13
_atom_site_aniso_U_23
Br1 0.0237(2) 0.0263(2) 0.0295(2) 0.00205(15) 0.01249(15) 0.01294(17)
N1 0.0181(13) 0.0173(14) 0.0246(17) 0.0096(12) 0.0100(12) 0.0127(13)
N2 0.0158(13) 0.0171(14) 0.0222(16) 0.0055(11) 0.0069(11) 0.0078(13)
N3 0.0127(12) 0.0170(14) 0.0236(16) 0.0032(11) 0.0076(11) 0.0068(13)
N4 0.0159(13) 0.0229(15) 0.0244(17) 0.0091(12) 0.0096(11) 0.0148(14)
C1 0.0198(16) 0.0165(16) 0.0178(18) 0.0030(13) 0.0068(13) 0.0058(15)
C2 0.0245(17) 0.0170(17) 0.023(2) 0.0053(14) 0.0063(14) 0.0095(16)
C3 0.0224(17) 0.0168(17) 0.0229(19) 0.0085(14) 0.0046(14) 0.0085(15)
C4 0.0146(15) 0.0190(17) 0.0223(19) 0.0058(13) 0.0055(13) 0.0082(16)
C5 0.0207(16) 0.0130(15) 0.0144(18) 0.0011(13) 0.0053(13) 0.0037(14)
C6 0.0181(16) 0.0149(16) 0.0170(18) 0.0061(13) 0.0058(13) 0.0036(14)
C7 0.0145(15) 0.0128(15) 0.0182(18) 0.0010(13) 0.0063(13) 0.0025(14)
C8 0.0141(15) 0.0147(16) 0.027(2) 0.0059(13) 0.0073(13) 0.0059(15)
C9 0.0158(15) 0.0131(15) 0.0158(17) 0.0030(13) 0.0051(12) 0.0036(14)
C10 0.0150(15) 0.0130(15) 0.0163(18) 0.0034(13) 0.0058(12) 0.0034(14)
C11 0.0165(15) 0.0152(16) 0.0203(19) 0.0038(13) 0.0078(13) 0.0075(15)
C12 0.0137(15) 0.0149(16) 0.0163(18) 0.0029(13) 0.0025(12) 0.0041(14)
C13 0.0217(17) 0.0207(17) 0.0217(19) 0.0057(14) 0.0085(14) 0.0120(16)
C14 0.0164(16) 0.0224(18) 0.0209(19) 0.0026(14) 0.0082(13) 0.0095(16)
Br2 0.0563(3) 0.0275(2) 0.0698(4) -0.0053(2) 0.0215(3) 0.0114(2)
N5 0.0242(16) 0.0195(16) 0.0269(18) 0.0083(14) 0.0065(13) 0.0060(14)
N6 0.0227(15) 0.0241(16) 0.0220(17) 0.0070(13) 0.0061(12) 0.0084(14)
N7 0.0180(14) 0.0264(16) 0.0234(17) 0.0076(13) 0.0052(12) 0.0095(14)
N8 0.0166(14) 0.0225(17) 0.0203(18) 0.0056(14) 0.0022(12) 0.0037(15)
C15 0.040(2) 0.025(2) 0.025(2) 0.0030(17) 0.0080(17) 0.0102(18)
C16 0.061(3) 0.0206(19) 0.024(2) 0.0124(19) 0.0130(19) 0.0071(18)
C17 0.047(2) 0.035(2) 0.030(2) 0.015(2) 0.0186(19) 0.011(2)
C18 0.038(2) 0.026(2) 0.028(2) 0.0114(17) 0.0147(17) 0.0081(18)
C19 0.0319(19) 0.0238(19) 0.019(2) 0.0098(16) 0.0056(15) 0.0098(17)
C20 0.036(2) 0.0237(19) 0.026(2) 0.0098(17) 0.0119(16) 0.0119(18)
C21 0.0244(17) 0.0224(18) 0.0176(19) 0.0081(15) 0.0091(14) 0.0096(16)
C22 0.0206(17) 0.030(2) 0.025(2) 0.0069(15) 0.0076(14) 0.0129(18)
C23 0.0187(16) 0.0224(18) 0.0144(18) 0.0057(14) 0.0046(13) 0.0086(15)
C24 0.0177(16) 0.0239(18) 0.0180(18) 0.0092(14) 0.0056(13) 0.0121(16)
C25 0.0221(17) 0.0228(18) 0.0201(19) 0.0094(15) 0.0079(14) 0.0074(16)
C26 0.0229(17) 0.0239(18) 0.0162(19) 0.0067(15) 0.0046(13) 0.0094(16)
C27 0.0242(17) 0.0228(18) 0.0160(18) 0.0065(15) 0.0050(13) 0.0067(15)
C28 0.0245(17) 0.0270(19) 0.0199(19) 0.0160(15) 0.0120(14) 0.0128(16)

loop_
_atom_type_symbol
_atom_type_description
_atom_type_scat_dispersion_real
_atom_type_scat_dispersion_imag
_atom_type_scat_source
C C 0.0033 0.0016 'International Tables Vol C Tables 4.2.6.8 and 6.1.1.4'
H H 0.0000 0.0000 'International Tables Vol C Tables 4.2.6.8 and 6.1.1.4'
N N 0.0061 0.0033 'International Tables Vol C Tables 4.2.6.8 and 6.1.1.4'
Br Br -0.2901 2.4595 'International Tables Vol C Tables 4.2.6.8 and 6.1.1.4'

loop_
_geom_angle_atom_site_label_1
_geom_angle_atom_site_label_2
_geom_angle_atom_site_label_3
_geom_angle_site_symmetry_1
_geom_angle_site_symmetry_3
_geom_angle
_geom_angle_publ_flag
C7 N1 C5 . . 131.2(2) ?
C7 N1 H1N . . 114(2) ?
C5 N1 H1N . . 113(2) ?
C7 N2 C8 . . 115.9(2) ?
C8 N3 C9 . . 115.2(3) ?
C12 N4 H4A . . 120.0 ?
C12 N4 H4B . . 120.0 ?
H4A N4 H4B . . 120.0 ?
C6 C1 C2 . . 122.4(3) ?
C6 C1 Br1 . . 118.8(2) ?
C2 C1 Br1 . . 118.8(2) ?
C1 C2 C3 . . 117.0(3) ?
C1 C2 H2 . . 121.5 ?
C3 C2 H2 . . 121.5 ?
C4 C3 C2 . . 122.3(3) ?
C4 C3 H3 . . 118.9 ?
C2 C3 H3 . . 118.9 ?
C3 C4 C5 . . 119.5(3) ?
C3 C4 H4 . . 120.2 ?
C5 C4 H4 . . 120.2 ?
C4 C5 C6 . . 119.1(3) ?
C4 C5 N1 . . 125.6(3) ?
C6 C5 N1 . . 115.3(3) ?
C1 C6 C5 . . 119.6(3) ?
C1 C6 H6 . . 120.2 ?
C5 C6 H6 . . 120.2 ?
N2 C7 N1 . . 119.6(3) ?
N2 C7 C10 . . 121.8(3) ?
N1 C7 C10 . . 118.6(2) ?
N3 C8 N2 . . 129.1(3) ?
N3 C8 H8 . . 115.4 ?
N2 C8 H8 . . 115.4 ?
N3 C9 C10 . . 121.7(3) ?
N3 C9 C14 . . 119.1(3) ?
C10 C9 C14 . . 119.1(3) ?
C9 C10 C11 . . 119.4(3) ?
C9 C10 C7 . . 116.1(2) ?
C11 C10 C7 . . 124.6(3) ?
C12 C11 C10 . . 120.6(3) ?
C12 C11 H11 . . 119.7 ?
C10 C11 H11 . . 119.7 ?
C11 C12 N4 . . 121.3(3) ?
C11 C12 C13 . . 119.4(3) ?
N4 C12 C13 . . 119.2(3) ?
C14 C13 C12 . . 120.7(3) ?
C14 C13 H13 . . 119.7 ?
C12 C13 H13 . . 119.7 ?
C13 C14 C9 . . 120.8(3) ?
C13 C14 H14 . . 119.6 ?
C9 C14 H14 . . 119.6 ?
C21 N5 C19 . . 129.5(3) ?
C21 N5 H5N . . 111(3) ?
C19 N5 H5N . . 119(3) ?
C21 N6 C22 . . 116.5(3) ?
C22 N7 C23 . . 116.0(3) ?
C26 N8 H8N1 . . 121(2) ?
C26 N8 H8N2 . . 106(3) ?
H8N1 N8 H8N2 . . 117(4) ?
C16 C15 C20 . . 123.2(4) ?
C16 C15 Br2 . . 118.7(3) ?
C20 C15 Br2 . . 118.1(3) ?
C15 C16 C17 . . 118.1(4) ?
C15 C16 H16 . . 121.0 ?
C17 C16 H16 . . 121.0 ?
C16 C17 C18 . . 120.6(4) ?
C16 C17 H17 . . 119.7 ?
C18 C17 H17 . . 119.7 ?
C17 C18 C19 . . 120.5(4) ?
C17 C18 H18 . . 119.7 ?
C19 C18 H18 . . 119.7 ?
C20 C19 C18 . . 119.1(3) ?
C20 C19 N5 . . 123.6(3) ?
C18 C19 N5 . . 117.2(3) ?
C15 C20 C19 . . 118.5(3) ?
C15 C20 H20 . . 120.7 ?
C19 C20 H20 . . 120.7 ?
N6 C21 N5 . . 118.7(3) ?
N6 C21 C24 . . 122.1(3) ?
N5 C21 C24 . . 119.1(3) ?
N7 C22 N6 . . 128.0(3) ?
N7 C22 H22 . . 116.0 ?
N6 C22 H22 . . 116.0 ?
N7 C23 C28 . . 119.3(3) ?
N7 C23 C24 . . 121.5(3) ?
C28 C23 C24 . . 119.2(3) ?
C23 C24 C25 . . 119.2(3) ?
C23 C24 C21 . . 115.8(3) ?
C25 C24 C21 . . 125.0(3) ?
C26 C25 C24 . . 121.0(3) ?
C26 C25 H25 . . 119.5 ?
C24 C25 H25 . . 119.5 ?
C25 C26 N8 . . 121.1(3) ?
C25 C26 C27 . . 119.2(3) ?
N8 C26 C27 . . 119.6(3) ?
C28 C27 C26 . . 120.7(3) ?
C28 C27 H27 . . 119.7 ?
C26 C27 H27 . . 119.7 ?
C27 C28 C23 . . 120.7(3) ?
C27 C28 H28 . . 119.7 ?
C23 C28 H28 . . 119.7 ?

loop_
_geom_bond_atom_site_label_1
_geom_bond_atom_site_label_2
_geom_bond_site_symmetry_2
_geom_bond_distance
_geom_bond_publ_flag
Br1 C1 . 1.899(3) ?
N1 C7 . 1.365(4) ?
N1 C5 . 1.403(4) ?
N1 H1N . 0.93(4) ?
N2 C7 . 1.328(4) ?
N2 C8 . 1.354(4) ?
N3 C8 . 1.305(4) ?
N3 C9 . 1.380(4) ?
N4 C12 . 1.400(4) ?
N4 H4A . 0.8800 ?
N4 H4B . 0.8800 ?
C1 C6 . 1.377(4) ?
C1 C2 . 1.391(4) ?
C2 C3 . 1.390(4) ?
C2 H2 . 0.9500 ?
C3 C4 . 1.384(4) ?
C3 H3 . 0.9500 ?
C4 C5 . 1.395(4) ?
C4 H4 . 0.9500 ?
C5 C6 . 1.403(4) ?
C6 H6 . 0.9500 ?
C7 C10 . 1.433(4) ?
C8 H8 . 0.9500 ?
C9 C10 . 1.406(4) ?
C9 C14 . 1.407(4) ?
C10 C11 . 1.412(4) ?
C11 C12 . 1.378(4) ?
C11 H11 . 0.9500 ?
C12 C13 . 1.414(4) ?
C13 C14 . 1.362(4) ?
C13 H13 . 0.9500 ?
C14 H14 . 0.9500 ?
Br2 C15 . 1.900(4) ?
N5 C21 . 1.376(4) ?
N5 C19 . 1.401(5) ?
N5 H5N . 0.82(4) ?
N6 C21 . 1.319(4) ?
N6 C22 . 1.353(4) ?
N7 C22 . 1.313(4) ?
N7 C23 . 1.372(4) ?
N8 C26 . 1.392(4) ?
N8 H8N1 . 0.89(4) ?
N8 H8N2 . 0.77(4) ?
C15 C16 . 1.372(5) ?
C15 C20 . 1.381(5) ?
C16 C17 . 1.374(5) ?
C16 H16 . 0.9500 ?
C17 C18 . 1.383(5) ?
C17 H17 . 0.9500 ?
C18 C19 . 1.399(5) ?
C18 H18 . 0.9500 ?
C19 C20 . 1.384(5) ?
C20 H20 . 0.9500 ?
C21 C24 . 1.431(5) ?
C22 H22 . 0.9500 ?
C23 C28 . 1.402(5) ?
C23 C24 . 1.412(4) ?
C24 C25 . 1.416(4) ?
C25 C26 . 1.374(5) ?
C25 H25 . 0.9500 ?
C26 C27 . 1.413(4) ?
C27 C28 . 1.375(4) ?
C27 H27 . 0.9500 ?
C28 H28 . 0.9500 ?

loop_
_geom_hbond_atom_site_label_D
_geom_hbond_atom_site_label_H
_geom_hbond_atom_site_label_A
_geom_hbond_site_symmetry_A
_geom_hbond_distance_DH
_geom_hbond_distance_HA
_geom_hbond_distance_DA
_geom_hbond_angle_DHA
N1 H1N N4 2_675 0.93(4) 2.28(4) 3.069(4) 142(3)
N4 H4A N3 1_455 0.88 2.33 3.137(4) 152.6
N4 H4B N8 2_565 0.88 2.39 3.178(4) 149.4
N8 H8N1 Br1 1_445 0.89(4) 2.88(4) 3.739(4) 163(3)
N8 H8N2 N7 1_455 0.77(4) 2.31(4) 3.053(4) 162(4)
